data_4076927
loop_
_publ_author_name
'Zi, Guofu'
'Li, Hung-Wing'
'Xie, Zuowei'

_publ_section_title
;
 Synthesis, Structural Characterization, and Reactivity of
 Lanthanacarboranes Incorporating &#x201C;Carbons-Adjacent&#x201D;nido-
 andarachno-Carborane Anions of the C2B10System
;
_journal_issue 16
_journal_name_full Organometallics
_journal_page_first 3464
_journal_paper_doi 10.1021/om020299p
_journal_volume 21
_journal_year 2002
_chemical_formula_sum 'C60 H76 B20 Cl N8 Na Yb2'
_chemical_formula_weight 1530.01
_chemical_name_systematic
; 
 ? 
;
_space_group_IT_number 14
_symmetry_cell_setting monoclinic
_symmetry_space_group_name_Hall '-P 2yn'
_symmetry_space_group_name_H-M 'P 1 21/n 1'
_atom_sites_solution_hydrogens geom
_atom_sites_solution_primary direct
_atom_sites_solution_secondary difmap
_audit_creation_method SHELXL-97
_cell_angle_alpha 90.00
_cell_angle_beta 111.454(2)
_cell_angle_gamma 90.00
_cell_formula_units_Z 2
_cell_length_a 18.2618(17)
_cell_length_b 11.2602(10)
_cell_length_c 21.324(2)
_cell_measurement_temperature 293(2)
_cell_volume 4081.1(7)
_computing_structure_refinement 'SHELXL-97 (Sheldrick, 1997)'
_computing_structure_solution 'SHELXS-97 (Sheldrick, 1990)'
_diffrn_ambient_temperature 293(2)
_diffrn_measured_fraction_theta_full 0.992
_diffrn_measured_fraction_theta_max 0.992
_diffrn_radiation_monochromator graphite
_diffrn_radiation_source 'fine-focus sealed tube'
_diffrn_radiation_type MoK\a
_diffrn_radiation_wavelength 0.71073
_diffrn_reflns_av_R_equivalents 0.0450
_diffrn_reflns_av_sigmaI/netI 0.0430
_diffrn_reflns_limit_h_max 12
_diffrn_reflns_limit_h_min -21
_diffrn_reflns_limit_k_max 13
_diffrn_reflns_limit_k_min -13
_diffrn_reflns_limit_l_max 25
_diffrn_reflns_limit_l_min -24
_diffrn_reflns_number 21929
_diffrn_reflns_theta_full 25.00
_diffrn_reflns_theta_max 25.00
_diffrn_reflns_theta_min 1.84
_exptl_absorpt_coefficient_mu 2.353
_exptl_absorpt_correction_T_max 1.0000
_exptl_absorpt_correction_T_min 0.5122
_exptl_absorpt_correction_type SADABS
_exptl_crystal_colour dark-red
_exptl_crystal_density_diffrn 1.245
_exptl_crystal_density_method 'not measured'
_exptl_crystal_description block
_exptl_crystal_F_000 1520
_exptl_crystal_size_max 0.56
_exptl_crystal_size_mid 0.44
_exptl_crystal_size_min 0.42
_refine_diff_density_max 0.875
_refine_diff_density_min -0.712
_refine_diff_density_rms 0.114
_refine_ls_extinction_method none
_refine_ls_goodness_of_fit_ref 1.086
_refine_ls_hydrogen_treatment mixed
_refine_ls_matrix_type full
_refine_ls_number_parameters 499
_refine_ls_number_reflns 7145
_refine_ls_number_restraints 0
_refine_ls_restrained_S_all 1.086
_refine_ls_R_factor_all 0.0623
_refine_ls_R_factor_gt 0.0473
_refine_ls_shift/su_max 0.268
_refine_ls_shift/su_mean 0.020
_refine_ls_structure_factor_coef Fsqd
_refine_ls_weighting_details 'calc w=1/[\s^2^(Fo^2^)+(0.0726P)^2^+4.8597P] where P=(Fo^2^+2Fc^2^)/3'
_refine_ls_weighting_scheme calc
_refine_ls_wR_factor_gt 0.1283
_refine_ls_wR_factor_ref 0.1361
_reflns_number_gt 5634
_reflns_number_total 7145
_reflns_threshold_expression >2sigma(I)
_cod_data_source_file om020299p.cif
_cod_data_source_block 4
_cod_depositor_comments
;
The following automatic conversions were performed:

'_symmetry_cell_setting' value 'MONOCLINIC' changed to 'monoclinic'
according to /home/saulius/struct/CIF-dictionaries/cif_core.dic
dictionary named 'cif_core.dic' version 2.4.1 from 2010-06-29.

Automatic conversion script
Id: cif_fix_values 1715 2011-07-08 13:25:40Z adriana 
;
_cod_original_cell_volume 4081.0(6)
_cod_original_sg_symbol_H-M P2(1)/n
_cod_database_code 4076927

loop_
_symmetry_equiv_pos_as_xyz
'x, y, z'
'-x+1/2, y+1/2, -z+1/2'
'-x, -y, -z'
'x-1/2, -y-1/2, z-1/2'

loop_
_atom_site_label
_atom_site_type_symbol
_atom_site_fract_x
_atom_site_fract_y
_atom_site_fract_z
_atom_site_U_iso_or_equiv
_atom_site_adp_type
_atom_site_occupancy
_atom_site_symmetry_multiplicity
_atom_site_calc_flag
_atom_site_refinement_flags
Yb1 Yb 0.586333(7) 0.069463(10) 0.922310(6) 0.04749(3) Uani 1 1 d .
Cl1 Cl 0.5000 0.0000 1.0000 0.0612(3) Uani 1 2 d S
Na1 Na 0.65845(14) 0.0075(2) 0.70541(12) 0.0696(8) Uani 0.50 1 d P
C1 C 0.43507(15) 0.0631(2) 0.81033(13) 0.0445(8) Uani 1 1 d .
C2 C 0.44093(15) 0.1825(2) 0.83566(13) 0.0461(8) Uani 1 1 d .
C3 C 0.38332(16) 0.2173(2) 0.86890(15) 0.0548(9) Uani 1 1 d .
H3A H 0.4034 0.1891 0.9151 0.066 Uiso 1 1 calc R
H3B H 0.3806 0.3032 0.8701 0.066 Uiso 1 1 calc R
C4 C 0.30178(16) 0.1692(2) 0.83420(14) 0.0545(8) Uani 1 1 d .
C5 C 0.23395(16) 0.2332(3) 0.82501(16) 0.0659(10) Uani 1 1 d .
H5A H 0.2375 0.3108 0.8408 0.079 Uiso 1 1 calc R
C6 C 0.16055(19) 0.1819(3) 0.79225(18) 0.0819(12) Uani 1 1 d .
H6A H 0.1151 0.2250 0.7863 0.098 Uiso 1 1 calc R
C7 C 0.15527(19) 0.0669(3) 0.76857(19) 0.0773(12) Uani 1 1 d .
H7A H 0.1061 0.0325 0.7469 0.093 Uiso 1 1 calc R
C8 C 0.22174(17) 0.0034(3) 0.77676(15) 0.0624(10) Uani 1 1 d .
H8A H 0.2173 -0.0736 0.7601 0.075 Uiso 1 1 calc R
C9 C 0.29595(16) 0.0520(2) 0.80962(14) 0.0502(8) Uani 1 1 d .
C10 C 0.37149(15) -0.0133(2) 0.82105(14) 0.0506(8) Uani 1 1 d .
H10A H 0.3606 -0.0807 0.7907 0.061 Uiso 1 1 calc R
H10B H 0.3915 -0.0438 0.8668 0.061 Uiso 1 1 calc R
C22 C 0.7830(2) 0.1090(4) 0.9504(2) 0.0978(15) Uani 1 1 d .
H22A H 0.7591 0.1530 0.9113 0.117 Uiso 1 1 calc R
C23 C 0.8596(3) 0.1132(7) 0.9774(4) 0.166(3) Uani 1 1 d .
H23A H 0.8882 0.1526 0.9556 0.199 Uiso 1 1 calc R
C24 C 0.8938(4) 0.0639(6) 1.0326(4) 0.171(3) Uani 1 1 d .
H24A H 0.9481 0.0712 1.0532 0.205 Uiso 1 1 calc R
C25 C 0.8538(3) -0.0007(7) 1.0636(3) 0.157(3) Uani 1 1 d .
H25A H 0.8800 -0.0358 1.1053 0.189 Uiso 1 1 calc R
C26 C 0.7726(3) -0.0129(6) 1.0315(2) 0.1190(19) Uani 1 1 d .
H26A H 0.7450 -0.0622 1.0500 0.143 Uiso 1 1 calc R
C32 C 0.6606(2) -0.2025(3) 0.8989(2) 0.0903(14) Uani 1 1 d .
H32A H 0.7025 -0.1542 0.9003 0.108 Uiso 1 1 calc R
C33 C 0.6587(3) -0.3181(4) 0.8768(2) 0.1143(17) Uani 1 1 d .
H33A H 0.6979 -0.3450 0.8621 0.137 Uiso 1 1 calc R
C34 C 0.5988(4) -0.3949(4) 0.8764(3) 0.132(2) Uani 1 1 d .
H34A H 0.5967 -0.4738 0.8630 0.158 Uiso 1 1 calc R
C35 C 0.5455(3) -0.3477(4) 0.8965(2) 0.1124(19) Uani 1 1 d .
H35A H 0.5046 -0.3963 0.8969 0.135 Uiso 1 1 calc R
C36 C 0.5454(2) -0.2384(3) 0.91581(18) 0.0803(13) Uani 1 1 d .
H36A H 0.5043 -0.2133 0.9285 0.096 Uiso 1 1 calc R
C42 C 0.6136(4) 0.3573(4) 0.9950(2) 0.169(3) Uani 1 1 d .
H42A H 0.5838 0.3795 0.9510 0.202 Uiso 1 1 calc R
C43 C 0.6363(6) 0.4422(4) 1.0413(3) 0.210(4) Uani 1 1 d .
H43A H 0.6225 0.5205 1.0286 0.252 Uiso 1 1 calc R
C44 C 0.6766(3) 0.4188(4) 1.1027(2) 0.118(2) Uani 1 1 d .
H44A H 0.6917 0.4789 1.1348 0.142 Uiso 1 1 calc R
C45 C 0.6965(3) 0.3078(4) 1.11980(19) 0.1051(18) Uani 1 1 d .
H45A H 0.7259 0.2874 1.1642 0.126 Uiso 1 1 calc R
C46 C 0.6732(3) 0.2251(3) 1.07152(19) 0.0950(15) Uani 1 1 d .
H46A H 0.6887 0.1474 1.0846 0.114 Uiso 1 1 calc R
C52 C 0.7860(2) 0.2153(3) 0.7783(2) 0.0300(11) Uani 0.50 1 d P
H52A H 0.7374 0.2504 0.7707 0.036 Uiso 0.50 1 calc PR
C53 C 0.8527(2) 0.2858(4) 0.7967(2) 0.0334(12) Uani 0.50 1 d P
H53A H 0.8485 0.3677 0.8002 0.040 Uiso 0.50 1 calc PR
C54 C 0.9217(3) 0.2371(4) 0.8090(3) 0.0486(16) Uani 0.50 1 d P
H54A H 0.9660 0.2851 0.8191 0.058 Uiso 0.50 1 calc PR
C55 C 0.9294(3) 0.1144(5) 0.8073(3) 0.0516(17) Uani 0.50 1 d P
H55A H 0.9784 0.0788 0.8179 0.062 Uiso 0.50 1 calc PR
C56 C 0.8611(3) 0.0470(4) 0.7891(3) 0.0510(16) Uani 0.50 1 d P
H56A H 0.8651 -0.0353 0.7895 0.061 Uiso 0.50 1 calc PR
N61 N 0.6404(2) 0.0480(5) 0.5902(2) 0.090(2) Uani 0.50 1 d PG
C62 C 0.6025(4) 0.1485(5) 0.5555(3) 0.155(5) Uani 0.50 1 d PG
H62A H 0.5818 0.2039 0.5768 0.186 Uiso 0.50 1 calc PR
C63 C 0.5955(5) 0.1661(8) 0.4891(3) 0.231(9) Uani 0.50 1 d PG
H63A H 0.5701 0.2333 0.4659 0.278 Uiso 0.50 1 calc PR
C64 C 0.6264(5) 0.0831(10) 0.4572(2) 0.176(7) Uani 0.50 1 d PG
H64A H 0.6218 0.0949 0.4128 0.211 Uiso 0.50 1 calc PR
C65 C 0.6644(5) -0.0174(9) 0.4919(3) 0.173(5) Uani 0.50 1 d PG
H65A H 0.6851 -0.0729 0.4706 0.208 Uiso 0.50 1 calc PR
C66 C 0.6714(4) -0.0350(6) 0.5583(3) 0.128(4) Uani 0.50 1 d PG
H66A H 0.6967 -0.1022 0.5815 0.154 Uiso 0.50 1 calc PR
B3 B 0.4998(2) 0.2771(3) 0.83093(17) 0.0535(10) Uani 1 1 d .
H3 H 0.4977(14) 0.357(2) 0.8510(12) 0.047(7) Uiso 1 1 d .
B4 B 0.58732(19) 0.2268(3) 0.81882(16) 0.0541(10) Uani 1 1 d .
H4 H 0.6422 0.2735 0.8478 0.065 Uiso 1 1 calc R
B5 B 0.58521(19) 0.0790(3) 0.79527(16) 0.0489(9) Uani 1 1 d .
H5 H 0.6391(15) 0.016(2) 0.8056(12) 0.054(8) Uiso 1 1 d .
B6 B 0.49543(19) -0.0006(3) 0.78429(15) 0.0476(9) Uani 1 1 d .
H6 H 0.4929(13) -0.0914(19) 0.7830(11) 0.035(6) Uiso 1 1 d .
B7 B 0.4194(2) 0.2421(3) 0.75100(18) 0.0577(11) Uani 1 1 d .
H7 H 0.3554(19) 0.272(3) 0.7354(15) 0.086(10) Uiso 1 1 d .
B8 B 0.5139(2) 0.3038(3) 0.75565(19) 0.0625(11) Uani 1 1 d .
H8 H 0.521(2) 0.423(3) 0.748(2) 0.108(14) Uiso 1 1 d .
B9 B 0.5661(2) 0.1916(3) 0.73289(18) 0.0606(11) Uani 1 1 d .
H9 H 0.6178(15) 0.202(2) 0.7027(12) 0.055(8) Uiso 1 1 d .
B10 B 0.5118(2) 0.0584(3) 0.71447(17) 0.0559(10) Uani 1 1 d .
H10 H 0.5150(14) 0.010(2) 0.6770(11) 0.043(7) Uiso 1 1 d .
B11 B 0.4185(2) 0.0812(3) 0.72136(17) 0.0523(10) Uani 1 1 d .
H11 H 0.3665(19) 0.090(3) 0.6831(16) 0.082(11) Uiso 1 1 d .
B12 B 0.4615(2) 0.1956(3) 0.69319(17) 0.0618(11) Uani 1 1 d .
H12 H 0.429(3) 0.283(4) 0.654(2) 0.147(17) Uiso 1 1 d .
N21 N 0.73409(16) 0.0452(2) 0.97446(13) 0.0638(9) Uani 1 1 d .
N31 N 0.60404(16) -0.1565(2) 0.91848(12) 0.0628(8) Uani 1 1 d .
N41 N 0.63051(16) 0.2420(2) 1.00729(12) 0.0664(9) Uani 1 1 d .
N51 N 0.7902(2) 0.0957(3) 0.7713(2) 0.0420(11) Uani 0.50 1 d P

loop_
_atom_site_aniso_label
_atom_site_aniso_U_11
_atom_site_aniso_U_22
_atom_site_aniso_U_33
_atom_site_aniso_U_23
_atom_site_aniso_U_13
_atom_site_aniso_U_12
Yb1 0.05053(6) 0.04339(6) 0.05262(6) -0.00095(5) 0.02370(4) -0.00500(6)
Cl1 0.0752(5) 0.0593(6) 0.0603(4) -0.0023(4) 0.0378(4) -0.0132(5)
Na1 0.0771(13) 0.0580(13) 0.0874(13) -0.0119(11) 0.0464(10) -0.0095(12)
C1 0.0397(12) 0.0406(13) 0.0506(13) -0.0012(11) 0.0136(10) -0.0052(12)
C2 0.0541(13) 0.0294(12) 0.0602(13) 0.0013(10) 0.0274(10) -0.0006(11)
C3 0.0503(13) 0.0410(13) 0.0767(15) -0.0091(13) 0.0275(11) -0.0016(13)
C4 0.0552(14) 0.0444(14) 0.0712(15) 0.0108(12) 0.0318(11) 0.0017(13)
C5 0.0548(14) 0.0582(17) 0.0986(18) 0.0163(15) 0.0443(12) 0.0064(14)
C6 0.0568(15) 0.087(2) 0.114(2) 0.0363(18) 0.0461(14) 0.0242(17)
C7 0.0459(15) 0.087(2) 0.097(2) 0.0219(18) 0.0232(15) -0.0059(17)
C8 0.0533(15) 0.0622(17) 0.0728(16) 0.0068(15) 0.0243(12) -0.0111(15)
C9 0.0463(13) 0.0451(14) 0.0634(14) 0.0069(11) 0.0249(11) -0.0085(12)
C10 0.0535(14) 0.0357(12) 0.0660(14) -0.0034(12) 0.0258(11) -0.0082(12)
C22 0.069(2) 0.111(3) 0.114(3) 0.023(2) 0.0337(19) -0.005(2)
C23 0.067(3) 0.215(6) 0.180(6) 0.027(5) 0.003(3) -0.016(4)
C24 0.101(4) 0.239(8) 0.171(5) 0.037(5) 0.048(3) 0.003(5)
C25 0.085(3) 0.270(7) 0.101(3) 0.059(4) 0.015(3) 0.014(5)
C26 0.089(2) 0.177(4) 0.100(3) 0.033(3) 0.045(2) 0.034(3)
C32 0.115(2) 0.0522(18) 0.118(2) 0.0059(18) 0.0594(19) 0.010(2)
C33 0.166(3) 0.069(2) 0.135(3) -0.002(2) 0.087(2) 0.020(2)
C34 0.205(5) 0.069(2) 0.118(3) -0.006(2) 0.055(3) 0.039(3)
C35 0.123(3) 0.084(3) 0.117(3) -0.016(3) 0.029(3) -0.014(3)
C36 0.091(2) 0.0602(19) 0.090(2) 0.0027(17) 0.0333(17) -0.0023(19)
C42 0.276(7) 0.094(3) 0.068(3) -0.022(2) -0.017(4) 0.024(4)
C43 0.360(10) 0.082(3) 0.093(3) -0.029(2) -0.028(5) 0.038(5)
C44 0.168(5) 0.071(2) 0.091(3) -0.011(2) 0.018(3) -0.011(3)
C45 0.120(3) 0.111(3) 0.064(2) -0.013(2) 0.009(2) -0.012(3)
C46 0.137(3) 0.062(2) 0.089(2) 0.0025(18) 0.045(2) -0.005(2)
C52 0.0350(18) 0.0117(16) 0.053(2) 0.0047(16) 0.0278(15) 0.0180(16)
C53 0.0363(19) 0.0157(17) 0.056(2) -0.0022(17) 0.0259(16) -0.0011(18)
C54 0.035(2) 0.026(2) 0.081(3) -0.016(2) 0.017(2) -0.014(2)
C55 0.026(2) 0.043(2) 0.084(3) -0.009(2) 0.018(2) 0.018(2)
C56 0.079(3) 0.016(2) 0.071(3) -0.0107(19) 0.042(2) -0.006(2)
N61 0.095(4) 0.120(5) 0.066(3) -0.019(3) 0.040(3) -0.037(4)
C62 0.120(7) 0.261(13) 0.077(5) -0.053(7) 0.028(5) -0.017(9)
C63 0.162(13) 0.272(19) 0.181(13) 0.044(14) -0.030(11) -0.031(14)
C64 0.100(7) 0.325(19) 0.095(7) -0.016(9) 0.027(6) -0.054(9)
C65 0.234(11) 0.181(9) 0.126(6) -0.075(7) 0.092(7) -0.081(9)
C66 0.148(6) 0.134(8) 0.144(6) 0.006(6) 0.102(4) -0.012(6)
B3 0.0567(17) 0.0364(15) 0.0699(17) -0.0068(14) 0.0263(13) -0.0016(14)
B4 0.0528(15) 0.0479(16) 0.0679(16) 0.0048(14) 0.0296(13) -0.0054(15)
B5 0.0485(15) 0.0458(16) 0.0553(15) -0.0004(13) 0.0223(12) -0.0002(14)
B6 0.0525(16) 0.0378(15) 0.0528(15) -0.0014(12) 0.0195(12) 0.0025(14)
B7 0.0585(18) 0.0466(16) 0.0651(18) 0.0083(14) 0.0190(15) 0.0091(16)
B8 0.0662(18) 0.0423(16) 0.086(2) 0.0123(15) 0.0362(15) -0.0041(16)
B9 0.0651(18) 0.0540(18) 0.0670(17) 0.0118(15) 0.0290(14) -0.0026(17)
B10 0.0632(18) 0.0558(18) 0.0506(15) 0.0007(14) 0.0232(13) 0.0066(17)
B11 0.0459(16) 0.0510(17) 0.0556(16) -0.0036(14) 0.0135(13) 0.0005(15)
B12 0.0633(19) 0.0599(19) 0.0635(17) 0.0155(16) 0.0249(14) 0.0098(18)
N21 0.0635(14) 0.0652(15) 0.0621(13) 0.0039(12) 0.0221(11) 0.0045(13)
N31 0.0769(15) 0.0327(10) 0.0760(14) 0.0061(11) 0.0245(12) 0.0078(12)
N41 0.0831(17) 0.0606(14) 0.0524(12) -0.0153(11) 0.0212(11) -0.0158(14)
N51 0.0487(16) 0.0161(16) 0.085(2) -0.0017(15) 0.0522(14) -0.0050(14)

loop_
_atom_type_symbol
_atom_type_description
_atom_type_scat_dispersion_real
_atom_type_scat_dispersion_imag
_atom_type_scat_source
C C 0.0033 0.0016 'International Tables Vol C Tables 4.2.6.8 and 6.1.1.4'
H H 0.0000 0.0000 'International Tables Vol C Tables 4.2.6.8 and 6.1.1.4'
B B 0.0013 0.0007 'International Tables Vol C Tables 4.2.6.8 and 6.1.1.4'
Na Na 0.0362 0.0249 'International Tables Vol C Tables 4.2.6.8 and 6.1.1.4'
Yb Yb -0.3850 5.5486 'International Tables Vol C Tables 4.2.6.8 and 6.1.1.4'
Cl Cl 0.1484 0.1585 'International Tables Vol C Tables 4.2.6.8 and 6.1.1.4'
N N 0.0061 0.0033 'International Tables Vol C Tables 4.2.6.8 and 6.1.1.4'

loop_
_geom_angle_atom_site_label_1
_geom_angle_atom_site_label_2
_geom_angle_atom_site_label_3
_geom_angle
_geom_angle_site_symmetry_1
_geom_angle_site_symmetry_3
N21 Yb1 N31 77.33(8) . .
N21 Yb1 N41 76.29(9) . .
N31 Yb1 N41 139.30(7) . .
N21 Yb1 B5 93.48(10) . .
N31 Yb1 B5 87.85(9) . .
N41 Yb1 B5 124.08(9) . .
N21 Yb1 Cl1 116.95(7) . .
N31 Yb1 Cl1 81.14(7) . .
N41 Yb1 Cl1 83.86(7) . .
B5 Yb1 Cl1 143.99(7) . .
N21 Yb1 B4 95.75(9) . .
N31 Yb1 B4 123.87(10) . .
N41 Yb1 B4 89.24(9) . .
B5 Yb1 B4 36.41(10) . .
Cl1 Yb1 B4 143.59(7) . .
N21 Yb1 B6 122.52(10) . .
N31 Yb1 B6 74.41(8) . .
N41 Yb1 B6 146.29(8) . .
B5 Yb1 B6 37.33(10) . .
Cl1 Yb1 B6 106.73(7) . .
B4 Yb1 B6 63.00(9) . .
N21 Yb1 C2 154.67(8) . .
N31 Yb1 C2 120.55(7) . .
N41 Yb1 C2 95.44(7) . .
B5 Yb1 C2 71.10(9) . .
Cl1 Yb1 C2 85.24(6) . .
B4 Yb1 C2 59.82(9) . .
B6 Yb1 C2 55.03(8) . .
N21 Yb1 C1 153.59(9) . .
N31 Yb1 C1 92.42(7) . .
N41 Yb1 C1 123.59(8) . .
B5 Yb1 C1 61.51(9) . .
Cl1 Yb1 C1 84.69(6) . .
B4 Yb1 C1 69.63(8) . .
B6 Yb1 C1 31.39(9) . .
C2 Yb1 C1 28.56(7) . .
N21 Yb1 B3 125.26(9) . .
N31 Yb1 B3 140.53(8) . .
N41 Yb1 B3 80.16(8) . .
B5 Yb1 B3 61.45(10) . .
Cl1 Yb1 B3 108.56(7) . .
B4 Yb1 B3 35.10(10) . .
B6 Yb1 B3 66.14(8) . .
C2 Yb1 B3 29.64(8) . .
C1 Yb1 B3 52.30(8) . .
Yb1 Cl1 Yb1 180.0 . 3_657
N61 Na1 C53 101.04(19) . 2_646
N61 Na1 N51 104.04(18) . .
C53 Na1 N51 117.43(15) 2_646 .
N61 Na1 B10 104.72(15) . .
C53 Na1 B10 97.51(16) 2_646 .
N51 Na1 B10 128.59(16) . .
N61 Na1 B5 135.91(17) . .
C53 Na1 B5 103.91(16) 2_646 .
N51 Na1 B5 95.88(14) . .
B10 Na1 B5 36.57(9) . .
N61 Na1 B9 101.61(16) . .
C53 Na1 B9 132.45(18) 2_646 .
N51 Na1 B9 96.58(14) . .
B10 Na1 B9 36.15(11) . .
B5 Na1 B9 36.39(10) . .
C2 C1 C10 115.2(3) . .
C2 C1 B6 126.3(3) . .
C10 C1 B6 117.6(2) . .
C2 C1 B11 104.4(2) . .
C10 C1 B11 111.9(2) . .
B6 C1 B11 63.54(19) . .
C2 C1 Yb1 75.62(13) . .
C10 C1 Yb1 115.80(16) . .
B6 C1 Yb1 74.03(13) . .
B11 C1 Yb1 126.64(18) . .
C1 C2 C3 116.5(2) . .
C1 C2 B3 125.3(3) . .
C3 C2 B3 118.1(2) . .
C1 C2 B7 90.7(2) . .
C3 C2 B7 115.5(2) . .
B3 C2 B7 65.53(19) . .
C1 C2 Yb1 75.82(13) . .
C3 C2 Yb1 116.27(16) . .
B3 C2 Yb1 81.23(15) . .
B7 C2 Yb1 127.10(19) . .
C4 C3 C2 114.1(2) . .
C5 C4 C9 119.5(3) . .
C5 C4 C3 123.9(3) . .
C9 C4 C3 116.6(3) . .
C4 C5 C6 120.2(3) . .
C7 C6 C5 119.9(3) . .
C8 C7 C6 120.3(3) . .
C7 C8 C9 121.1(3) . .
C8 C9 C4 118.9(3) . .
C8 C9 C10 123.9(3) . .
C4 C9 C10 117.2(2) . .
C9 C10 C1 113.8(2) . .
C23 C22 N21 126.1(5) . .
C24 C23 C22 119.3(7) . .
C23 C24 C25 121.6(6) . .
C24 C25 C26 118.5(5) . .
N21 C26 C25 120.8(5) . .
N31 C32 C33 122.7(4) . .
C32 C33 C34 120.6(5) . .
C35 C34 C33 115.0(4) . .
C36 C35 C34 125.2(5) . .
C35 C36 N31 123.2(5) . .
C43 C42 N41 124.5(4) . .
C44 C43 C42 121.5(5) . .
C43 C44 C45 118.6(4) . .
C44 C45 C46 118.1(4) . .
N41 C46 C45 126.9(4) . .
N51 C52 C53 121.3(4) . .
C54 C53 C52 119.9(4) . .
C54 C53 Na1 119.2(3) . 2_656
C52 C53 Na1 120.6(3) . 2_656
C53 C54 C55 120.6(5) . .
C56 C55 C54 117.4(5) . .
N51 C56 C55 122.5(4) . .
C62 N61 C66 120.0 . .
C62 N61 Na1 123.6(3) . .
C66 N61 Na1 116.4(3) . .
C63 C62 N61 120.0 . .
C62 C63 C64 120.0 . .
C63 C64 C65 120.0 . .
C64 C65 C66 120.0 . .
C65 C66 N61 120.0 . .
C2 B3 B8 121.4(2) . .
C2 B3 B4 118.0(2) . .
B8 B3 B4 58.9(2) . .
C2 B3 B7 64.74(19) . .
B8 B3 B7 61.4(2) . .
B4 B3 B7 104.5(2) . .
C2 B3 Yb1 69.13(14) . .
B8 B3 Yb1 119.9(2) . .
B4 B3 Yb1 64.91(14) . .
B7 B3 Yb1 118.29(17) . .
B5 B4 B8 108.9(2) . .
B5 B4 B9 60.86(19) . .
B8 B4 B9 59.8(2) . .
B5 B4 B3 114.6(2) . .
B8 B4 B3 58.9(2) . .
B9 B4 B3 110.4(2) . .
B5 B4 Yb1 67.66(16) . .
B8 B4 Yb1 133.6(2) . .
B9 B4 Yb1 127.1(2) . .
B3 B4 Yb1 79.99(17) . .
B4 B5 B10 109.7(2) . .
B4 B5 B9 60.65(19) . .
B10 B5 B9 59.59(19) . .
B4 B5 B6 115.9(3) . .
B10 B5 B6 58.69(19) . .
B9 B5 B6 109.7(2) . .
B4 B5 Yb1 75.93(17) . .
B10 B5 Yb1 134.1(2) . .
B9 B5 Yb1 134.9(2) . .
B6 B5 Yb1 77.53(16) . .
B4 B5 Na1 120.3(2) . .
B10 B5 Na1 71.33(19) . .
B9 B5 Na1 73.01(19) . .
B6 B5 Na1 113.75(18) . .
Yb1 B5 Na1 146.72(13) . .
C1 B6 B10 119.0(2) . .
C1 B6 B11 64.83(19) . .
B10 B6 B11 60.1(2) . .
C1 B6 B5 116.5(2) . .
B10 B6 B5 59.56(19) . .
B11 B6 B5 105.4(2) . .
C1 B6 Yb1 74.58(14) . .
B10 B6 Yb1 123.02(18) . .
B11 B6 Yb1 128.03(18) . .
B5 B6 Yb1 65.13(13) . .
B12 B7 C2 126.3(2) . .
B12 B7 B8 60.3(2) . .
C2 B7 B8 103.1(2) . .
B12 B7 B3 107.9(3) . .
C2 B7 B3 49.73(16) . .
B8 B7 B3 56.7(2) . .
B12 B7 B11 55.9(2) . .
C2 B7 B11 87.24(19) . .
B8 B7 B11 105.7(3) . .
B3 B7 B11 114.5(2) . .
B3 B8 B4 62.2(2) . .
B3 B8 B9 114.2(2) . .
B4 B8 B9 60.9(2) . .
B3 B8 B12 110.3(3) . .
B4 B8 B12 106.6(2) . .
B9 B8 B12 60.3(2) . .
B3 B8 B7 62.0(2) . .
B4 B8 B7 107.3(3) . .
B9 B8 B7 108.0(2) . .
B12 B8 B7 57.8(2) . .
B8 B9 B10 110.9(3) . .
B8 B9 B4 59.2(2) . .
B10 B9 B4 108.2(3) . .
B8 B9 B5 106.5(3) . .
B10 B9 B5 59.97(18) . .
B4 B9 B5 58.49(19) . .
B8 B9 B12 61.2(2) . .
B10 B9 B12 59.9(2) . .
B4 B9 B12 106.0(3) . .
B5 B9 B12 104.8(3) . .
B8 B9 Na1 176.0(2) . .
B10 B9 Na1 70.32(18) . .
B4 B9 Na1 116.79(19) . .
B5 B9 Na1 70.60(18) . .
B12 B9 Na1 121.9(2) . .
B6 B10 B9 113.0(2) . .
B6 B10 B12 108.3(3) . .
B9 B10 B12 60.7(2) . .
B6 B10 B5 61.74(19) . .
B9 B10 B5 60.44(18) . .
B12 B10 B5 105.8(2) . .
B6 B10 B11 61.2(2) . .
B9 B10 B11 109.6(3) . .
B12 B10 B11 58.2(2) . .
B5 B10 B11 107.9(3) . .
B6 B10 Na1 116.34(19) . .
B9 B10 Na1 73.5(2) . .
B12 B10 Na1 125.3(2) . .
B5 B10 Na1 72.10(18) . .
B11 B10 Na1 176.5(2) . .
B12 B11 B10 60.6(2) . .
B12 B11 B6 108.1(2) . .
B10 B11 B6 58.61(19) . .
B12 B11 C1 121.5(2) . .
B10 B11 C1 105.7(2) . .
B6 B11 C1 51.63(17) . .
B12 B11 B7 57.3(2) . .
B10 B11 B7 105.7(2) . .
B6 B11 B7 109.1(2) . .
C1 B11 B7 77.50(19) . .
B11 B12 B7 66.8(2) . .
B11 B12 B10 61.2(2) . .
B7 B12 B10 113.6(3) . .
B11 B12 B9 111.1(2) . .
B7 B12 B9 110.0(2) . .
B10 B12 B9 59.4(2) . .
B11 B12 B8 115.7(3) . .
B7 B12 B8 61.9(2) . .
B10 B12 B8 108.4(2) . .
B9 B12 B8 58.6(2) . .
C26 N21 C22 113.3(3) . .
C26 N21 Yb1 125.2(3) . .
C22 N21 Yb1 120.7(2) . .
C32 N31 C36 113.3(3) . .
C32 N31 Yb1 120.6(2) . .
C36 N31 Yb1 123.4(2) . .
C46 N41 C42 110.5(3) . .
C46 N41 Yb1 122.4(2) . .
C42 N41 Yb1 127.1(2) . .
C56 N51 C52 117.7(4) . .
C56 N51 Na1 129.3(3) . .
C52 N51 Na1 111.9(3) . .

loop_
_geom_bond_atom_site_label_1
_geom_bond_atom_site_label_2
_geom_bond_distance
_geom_bond_site_symmetry_2
Yb1 N21 2.529(3) .
Yb1 N31 2.570(2) .
Yb1 N41 2.576(2) .
Yb1 B5 2.704(4) .
Yb1 Cl1 2.7843(2) .
Yb1 B4 2.835(4) .
Yb1 B6 2.910(3) .
Yb1 C2 2.915(2) .
Yb1 C1 2.918(2) .
Yb1 B3 3.083(3) .
Cl1 Yb1 2.7843(2) 3_657
Na1 N61 2.401(5) .
Na1 C53 2.503(5) 2_646
Na1 N51 2.505(4) .
Na1 B10 2.813(5) .
Na1 B5 2.826(5) .
Na1 B9 2.865(5) .
C1 C2 1.439(3) .
C1 C10 1.528(4) .
C1 B6 1.577(5) .
C1 B11 1.820(5) .
C2 C3 1.519(4) .
C2 B3 1.543(4) .
C2 B7 1.829(4) .
C3 C4 1.500(4) .
C4 C5 1.384(4) .
C4 C9 1.410(4) .
C5 C6 1.391(4) .
C6 C7 1.380(5) .
C7 C8 1.363(5) .
C8 C9 1.390(4) .
C9 C10 1.502(4) .
C22 C23 1.304(6) .
C22 N21 1.383(6) .
C23 C24 1.243(10) .
C24 C25 1.362(10) .
C25 C26 1.394(7) .
C26 N21 1.332(5) .
C32 N31 1.351(5) .
C32 C33 1.381(5) .
C33 C34 1.393(8) .
C34 C35 1.310(8) .
C35 C36 1.298(6) .
C36 N31 1.399(5) .
C42 C43 1.326(7) .
C42 N41 1.339(6) .
C43 C44 1.274(7) .
C44 C45 1.315(6) .
C45 C46 1.337(6) .
C46 N41 1.319(4) .
C52 N51 1.360(5) .
C52 C53 1.385(6) .
C53 C54 1.309(7) .
C53 Na1 2.503(5) 2_656
C54 C55 1.391(7) .
C55 C56 1.389(7) .
C56 N51 1.327(7) .
N61 C62 1.3900 .
N61 C66 1.3900 .
C62 C63 1.3900 .
C63 C64 1.3900 .
C64 C65 1.3900 .
C65 C66 1.3900 .
B3 B8 1.742(6) .
B3 B4 1.800(5) .
B3 B7 1.840(4) .
B4 B5 1.735(5) .
B4 B8 1.743(4) .
B4 B9 1.774(5) .
B5 B10 1.769(4) .
B5 B9 1.778(5) .
B5 B6 1.807(5) .
B6 B10 1.753(5) .
B6 B11 1.800(4) .
B7 B12 1.755(6) .
B7 B8 1.830(6) .
B7 B11 1.917(5) .
B8 B9 1.754(6) .
B8 B12 1.801(5) .
B9 B10 1.762(5) .
B9 B12 1.785(5) .
B10 B12 1.770(5) .
B10 B11 1.781(6) .
B11 B12 1.726(5) .
